data_7719788
loop_
_publ_author_name
'Zhang, Yanhui'
'Li, Jiajia'
'Ding, Yaqing'
'Liu, Kaitong'
'Gu, Xiaofeng'

_publ_section_title
;
 BaAlPO<sub>4</sub>F<sub>2</sub>: structure and properties of the first
 barium fluoroaluminophosphate with the mixed anion group
 [Al<sub>2</sub>PO<sub>8</sub>F<sub>5</sub>].
;
_journal_issue 47
_journal_name_full 'Dalton transactions (Cambridge, England : 2003)'
_journal_page_first 17591
_journal_page_last 17596
_journal_paper_doi 10.1039/d5dt02249e
_journal_volume 54
_journal_year 2025
_chemical_formula_moiety 'Al Ba F2 O4 P'
_chemical_formula_sum 'Al Ba F2 O4 P'
_chemical_formula_weight 297.29
_space_group_crystal_system monoclinic
_space_group_IT_number 14
_space_group_name_Hall '-P 2yn'
_space_group_name_H-M_alt 'P 1 21/n 1'
_atom_sites_solution_primary iterative
_audit_creation_date 2023-07-21
_audit_creation_method
;
Olex2 1.2
(compiled 2018.05.29 svn.r3508 for OlexSys, GUI svn.r5506)
;
_audit_update_record
;
2025-09-02 deposited with the CCDC.	2025-10-21 downloaded from the CCDC.
;
_cell_angle_alpha 90
_cell_angle_beta 101.989(3)
_cell_angle_gamma 90
_cell_formula_units_Z 4
_cell_length_a 5.0959(3)
_cell_length_b 12.6892(7)
_cell_length_c 6.8854(4)
_cell_measurement_reflns_used 3178
_cell_measurement_temperature 273.15
_cell_measurement_theta_max 27.48
_cell_measurement_theta_min 3.42
_cell_volume 435.52(4)
_computing_cell_refinement 'SAINT V8.40B (?, 2016)'
_computing_data_reduction 'SAINT V8.40B (?, 2016)'
_computing_molecular_graphics 'Olex2 (Dolomanov et al., 2009)'
_computing_publication_material 'Olex2 (Dolomanov et al., 2009)'
_computing_structure_refinement 'ShelXL (Sheldrick, 2015)'
_computing_structure_solution 'olex2.solve (Bourhis et al., 2015)'
_diffrn_ambient_temperature 273.15
_diffrn_measured_fraction_theta_full 0.987
_diffrn_measured_fraction_theta_max 0.989
_diffrn_measurement_device_type 'Bruker APEX-II CCD'
_diffrn_measurement_method '\f and \w scans'
_diffrn_radiation_type MoK\a
_diffrn_radiation_wavelength 0.71073
_diffrn_reflns_av_R_equivalents 0.0618
_diffrn_reflns_av_unetI/netI 0.0585
_diffrn_reflns_Laue_measured_fraction_full 0.987
_diffrn_reflns_Laue_measured_fraction_max 0.989
_diffrn_reflns_limit_h_max 6
_diffrn_reflns_limit_h_min -6
_diffrn_reflns_limit_k_max 16
_diffrn_reflns_limit_k_min -16
_diffrn_reflns_limit_l_max 8
_diffrn_reflns_limit_l_min -8
_diffrn_reflns_number 3260
_diffrn_reflns_point_group_measured_fraction_full 0.987
_diffrn_reflns_point_group_measured_fraction_max 0.989
_diffrn_reflns_theta_full 25.242
_diffrn_reflns_theta_max 27.476
_diffrn_reflns_theta_min 3.211
_diffrn_standards_number 0
_exptl_absorpt_coefficient_mu 9.664
_exptl_absorpt_correction_T_max 0.7456
_exptl_absorpt_correction_T_min 0.5884
_exptl_absorpt_correction_type none
_exptl_absorpt_process_details
;
SADABS-2016/2 (Bruker,2016/2) was used for absorption correction.
wR2(int) was 0.0843 before and 0.0647 after correction.
The Ratio of minimum to maximum transmission is 0.7892.
The \l/2 correction factor is Not present.
;
_exptl_crystal_colour colourless
_exptl_crystal_colour_primary colourless
_exptl_crystal_density_diffrn 4.534
_exptl_crystal_description block
_exptl_crystal_F_000 536
_exptl_crystal_size_max 0.08
_exptl_crystal_size_mid 0.05
_exptl_crystal_size_min 0.04
_refine_diff_density_max 1.040
_refine_diff_density_min -1.146
_refine_diff_density_rms 0.260
_refine_ls_extinction_coef 0.0072(13)
_refine_ls_extinction_expression Fc^*^=kFc[1+0.001xFc^2^\l^3^/sin(2\q)]^-1/4^
_refine_ls_extinction_method 'SHELXL-2018/3 (Sheldrick 2018)'
_refine_ls_goodness_of_fit_ref 1.083
_refine_ls_hydrogen_treatment undef
_refine_ls_matrix_type full
_refine_ls_number_parameters 86
_refine_ls_number_reflns 985
_refine_ls_number_restraints 0
_refine_ls_restrained_S_all 1.083
_refine_ls_R_factor_all 0.0368
_refine_ls_R_factor_gt 0.0293
_refine_ls_shift/su_max 0.000
_refine_ls_shift/su_mean 0.000
_refine_ls_structure_factor_coef Fsqd
_refine_ls_weighting_details 'w=1/[\s^2^(Fo^2^)] where P=(Fo^2^+2Fc^2^)/3'
_refine_ls_weighting_scheme calc
_refine_ls_wR_factor_gt 0.0614
_refine_ls_wR_factor_ref 0.0690
_reflns_Friedel_coverage 0.000
_reflns_number_gt 845
_reflns_number_total 985
_reflns_threshold_expression 'I > 2\s(I)'
_cod_data_source_file d5dt02249e2.cif
_cod_data_source_block f420
_cod_depositor_comments 'Adding full bibliography for 7719788.cif.'
_cod_database_code 7719788
_shelx_shelxl_version_number 2018/3
_shelx_space_group_comment
;
The symmetry employed for this shelxl refinement is uniquely defined
by the following loop, which should always be used as a source of
symmetry information in preference to the above space-group names.
They are only intended as comments.
;
_shelx_estimated_absorpt_t_max 0.699
_shelx_estimated_absorpt_t_min 0.512
_olex2_refinement_description
;
;
_olex2_submission_special_instructions 'No special instructions were received'

loop_
_space_group_symop_operation_xyz
'x, y, z'
'-x+1/2, y+1/2, -z+1/2'
'-x, -y, -z'
'x-1/2, -y-1/2, z-1/2'

loop_
_atom_site_label
_atom_site_type_symbol
_atom_site_fract_x
_atom_site_fract_y
_atom_site_fract_z
_atom_site_U_iso_or_equiv
_atom_site_adp_type
_atom_site_occupancy
_atom_site_site_symmetry_order
_atom_site_calc_flag
_atom_site_refinement_flags_posn
_atom_site_refinement_flags_adp
_atom_site_refinement_flags_occupancy
_atom_site_disorder_assembly
_atom_site_disorder_group
Ba1 Ba 0.45651(7) 0.69927(3) 0.31483(5) 0.01034(17) Uani 1 1 d . . . . .
P1 P 0.4326(3) 0.61015(11) 0.8085(2) 0.0061(3) Uani 1 1 d . . . . .
Al1 Al 1.000000 0.500000 0.500000 0.0062(5) Uani 1 2 d S T P . .
Al2 Al 1.000000 0.500000 1.000000 0.0070(5) Uani 1 2 d S T P . .
F2 F 0.9218(7) 0.4539(3) 0.7370(5) 0.0083(7) Uani 1 1 d . . . . .
F1 F 0.8993(7) 0.6300(3) 0.5460(5) 0.0115(7) Uani 1 1 d . . . . .
O1 O 0.4351(9) 0.7178(3) 0.7159(6) 0.0096(8) Uani 1 1 d . . . . .
O3 O 0.7063(8) 0.5892(3) 0.9433(6) 0.0105(9) Uani 1 1 d . . . . .
O4 O 0.3510(8) 0.5260(3) 0.6489(6) 0.0092(8) Uani 1 1 d . . . . .
O2 O 0.2207(8) 0.6114(3) 0.9440(6) 0.0090(8) Uani 1 1 d . . . . .

loop_
_atom_site_aniso_label
_atom_site_aniso_U_11
_atom_site_aniso_U_22
_atom_site_aniso_U_33
_atom_site_aniso_U_23
_atom_site_aniso_U_13
_atom_site_aniso_U_12
Ba1 0.0095(2) 0.0102(2) 0.0103(2) 0.00045(13) -0.00051(14) -0.00138(13)
P1 0.0056(7) 0.0060(6) 0.0072(7) 0.0000(5) 0.0022(6) -0.0004(5)
Al1 0.0066(12) 0.0050(11) 0.0073(11) -0.0001(9) 0.0019(9) -0.0004(9)
Al2 0.0061(12) 0.0067(11) 0.0084(12) -0.0015(9) 0.0021(9) 0.0005(9)
F2 0.0085(17) 0.0098(16) 0.0069(16) -0.0009(13) 0.0020(13) 0.0000(13)
F1 0.0107(18) 0.0103(16) 0.0136(18) -0.0020(14) 0.0032(15) -0.0004(13)
O1 0.010(2) 0.0112(19) 0.007(2) 0.0041(16) 0.0000(17) 0.0013(16)
O3 0.009(2) 0.010(2) 0.012(2) -0.0011(17) 0.0002(17) 0.0005(16)
O4 0.005(2) 0.016(2) 0.0062(19) -0.0045(17) -0.0007(16) -0.0021(16)
O2 0.009(2) 0.0086(19) 0.009(2) -0.0021(16) 0.0021(17) -0.0016(16)

loop_
_atom_type_symbol
_atom_type_description
_atom_type_scat_dispersion_real
_atom_type_scat_dispersion_imag
_atom_type_scat_source
Al Al 0.0645 0.0514 'International Tables Vol C Tables 4.2.6.8 and 6.1.1.4'
Ba Ba -0.3244 2.2819 'International Tables Vol C Tables 4.2.6.8 and 6.1.1.4'
F F 0.0171 0.0103 'International Tables Vol C Tables 4.2.6.8 and 6.1.1.4'
O O 0.0106 0.0060 'International Tables Vol C Tables 4.2.6.8 and 6.1.1.4'
P P 0.1023 0.0942 'International Tables Vol C Tables 4.2.6.8 and 6.1.1.4'

loop_
_geom_angle_atom_site_label_1
_geom_angle_atom_site_label_2
_geom_angle_atom_site_label_3
_geom_angle
_geom_angle_site_symmetry_1
_geom_angle_site_symmetry_3
_geom_angle_publ_flag
F2 Ba1 P1 171.74(7) 3_666 4_675 ?
F2 Ba1 F1 119.35(10) 3_666 4_575 ?
F2 Ba1 O1 91.02(11) 3_666 . ?
F2 Ba1 O1 67.97(11) 3_666 4_575 ?
F2 Ba1 O1 148.21(11) 3_666 4_675 ?
F2 Ba1 O3 109.10(11) 3_666 4_575 ?
F2 Ba1 O4 53.15(10) 3_666 . ?
F2 Ba1 O4 62.69(10) 3_666 3_666 ?
F2 Ba1 O2 55.84(11) 3_666 1_554 ?
F2 Ba1 O2 159.62(11) 3_666 4_675 ?
F1 Ba1 P1 73.92(8) . 4_675 ?
F1 Ba1 P1 55.13(8) 4_575 4_675 ?
F1 Ba1 F2 109.76(10) . 3_666 ?
F1 Ba1 F1 127.75(12) . 4_575 ?
F1 Ba1 O1 68.57(12) . . ?
F1 Ba1 O1 157.33(12) . 4_575 ?
F1 Ba1 O1 66.46(12) . 4_675 ?
F1 Ba1 O1 62.60(11) 4_575 4_675 ?
F1 Ba1 O3 117.25(11) . 4_575 ?
F1 Ba1 O3 62.71(10) 4_575 4_575 ?
F1 Ba1 O4 53.79(11) . 3_666 ?
F1 Ba1 O4 140.24(10) 4_575 3_666 ?
F1 Ba1 O4 66.38(10) . . ?
F1 Ba1 O4 163.02(10) 4_575 . ?
F1 Ba1 O2 78.42(11) . 4_675 ?
F1 Ba1 O2 124.60(11) . 1_554 ?
O1 Ba1 P1 97.23(9) . 4_675 ?
O1 Ba1 P1 111.64(9) 4_575 4_675 ?
O1 Ba1 P1 25.77(8) 4_675 4_675 ?
O1 Ba1 F1 124.24(11) . 4_575 ?
O1 Ba1 F1 65.79(11) 4_575 4_575 ?
O1 Ba1 O1 88.79(12) . 4_575 ?
O1 Ba1 O1 127.90(15) 4_575 4_675 ?
O1 Ba1 O1 114.44(14) . 4_675 ?
O1 Ba1 O3 48.40(11) 4_575 4_575 ?
O1 Ba1 O3 63.47(11) . 4_575 ?
O1 Ba1 O3 99.60(11) 4_675 4_575 ?
O1 Ba1 O4 130.59(12) 4_575 3_666 ?
O1 Ba1 O4 95.13(11) 4_675 3_666 ?
O1 Ba1 O4 132.78(11) 4_675 . ?
O1 Ba1 O4 97.79(12) 4_575 . ?
O1 Ba1 O4 94.40(11) . 3_666 ?
O1 Ba1 O4 47.42(10) . . ?
O1 Ba1 O2 73.99(12) 4_575 1_554 ?
O1 Ba1 O2 74.31(12) . 4_675 ?
O1 Ba1 O2 146.29(12) . 1_554 ?
O3 Ba1 P1 74.56(8) 4_575 4_675 ?
O3 Ba1 O4 103.62(10) 4_575 . ?
O4 Ba1 P1 116.77(8) 3_666 4_675 ?
O4 Ba1 P1 134.03(8) . 4_675 ?
O4 Ba1 O3 157.04(11) 3_666 4_575 ?
O4 Ba1 O4 53.78(13) 3_666 . ?
O2 Ba1 P1 115.91(9) 1_554 4_675 ?
O2 Ba1 P1 26.76(9) 4_675 4_675 ?
O2 Ba1 F1 61.88(11) 4_675 4_575 ?
O2 Ba1 F1 75.11(11) 1_554 4_575 ?
O2 Ba1 O1 98.85(12) 1_554 4_675 ?
O2 Ba1 O1 97.11(12) 4_675 4_575 ?
O2 Ba1 O1 52.05(12) 4_675 4_675 ?
O2 Ba1 O3 51.84(11) 4_675 4_575 ?
O2 Ba1 O3 117.83(12) 1_554 4_575 ?
O2 Ba1 O4 119.04(11) 4_675 . ?
O2 Ba1 O4 131.20(11) 4_675 3_666 ?
O2 Ba1 O4 76.71(11) 1_554 3_666 ?
O2 Ba1 O4 105.49(11) 1_554 . ?
O2 Ba1 O2 135.43(13) 4_675 1_554 ?
Ba1 P1 Ba1 68.30(3) 4_676 . ?
Ba1 P1 Ba1 84.40(3) 4_676 1_556 ?
Ba1 P1 Ba1 143.44(4) . 1_556 ?
Ba1 P1 Ba1 87.33(3) 4_576 . ?
Ba1 P1 Ba1 92.92(4) 4_576 4_676 ?
Ba1 P1 Ba1 69.66(3) 4_576 1_556 ?
O1 P1 Ba1 55.63(17) . 4_576 ?
O1 P1 Ba1 47.52(17) . 4_676 ?
O1 P1 Ba1 46.63(17) . . ?
O1 P1 Ba1 96.99(18) . 1_556 ?
O1 P1 O3 109.1(2) . . ?
O1 P1 O4 110.7(2) . . ?
O1 P1 O2 108.0(2) . . ?
O3 P1 Ba1 114.89(17) . . ?
O3 P1 Ba1 61.84(16) . 4_676 ?
O3 P1 Ba1 68.17(16) . 1_556 ?
O3 P1 Ba1 132.26(17) . 4_576 ?
O3 P1 O2 107.1(2) . . ?
O4 P1 Ba1 148.88(17) . 1_556 ?
O4 P1 Ba1 124.71(17) . 4_676 ?
O4 P1 Ba1 66.32(16) . . ?
O4 P1 Ba1 114.47(17) . 4_576 ?
O4 P1 O3 113.2(2) . . ?
O4 P1 O2 108.5(2) . . ?
O2 P1 Ba1 53.77(16) . 4_576 ?
O2 P1 Ba1 125.99(16) . 4_676 ?
O2 P1 Ba1 136.06(17) . . ?
O2 P1 Ba1 46.93(16) . 1_556 ?
Ba1 Al1 Ba1 180.0 3_666 1_655 ?
Ba1 Al1 Ba1 95.798(8) . 3_666 ?
Ba1 Al1 Ba1 84.202(8) . 1_655 ?
Ba1 Al1 Ba1 95.799(8) 3_766 1_655 ?
Ba1 Al1 Ba1 84.201(8) 3_766 3_666 ?
Ba1 Al1 Ba1 180.0 . 3_766 ?
F2 Al1 Ba1 40.67(10) . 3_666 ?
F2 Al1 Ba1 103.43(10) 3_766 3_766 ?
F2 Al1 Ba1 76.57(10) . 3_766 ?
F2 Al1 Ba1 40.67(10) 3_766 1_655 ?
F2 Al1 Ba1 139.33(10) 3_766 3_666 ?
F2 Al1 Ba1 103.43(10) . . ?
F2 Al1 Ba1 139.33(10) . 1_655 ?
F2 Al1 Ba1 76.57(10) 3_766 . ?
F2 Al1 F2 180.0 . 3_766 ?
F2 Al1 O4 94.00(17) 3_766 1_655 ?
F2 Al1 O4 86.00(17) 3_766 3_666 ?
F2 Al1 O4 86.00(17) . 1_655 ?
F2 Al1 O4 94.00(17) . 3_666 ?
F1 Al1 Ba1 109.63(11) . 3_666 ?
F1 Al1 Ba1 70.37(11) . 1_655 ?
F1 Al1 Ba1 38.58(12) . . ?
F1 Al1 Ba1 141.42(12) . 3_766 ?
F1 Al1 Ba1 38.58(12) 3_766 3_766 ?
F1 Al1 Ba1 141.42(12) 3_766 . ?
F1 Al1 Ba1 109.63(11) 3_766 1_655 ?
F1 Al1 Ba1 70.37(11) 3_766 3_666 ?
F1 Al1 F2 90.76(15) . . ?
F1 Al1 F2 89.24(15) . 3_766 ?
F1 Al1 F2 89.24(15) 3_766 . ?
F1 Al1 F2 90.76(15) 3_766 3_766 ?
F1 Al1 F1 180.0 . 3_766 ?
F1 Al1 O4 89.04(17) . 3_666 ?
F1 Al1 O4 90.96(17) . 1_655 ?
F1 Al1 O4 89.04(17) 3_766 1_655 ?
F1 Al1 O4 90.96(17) 3_766 3_666 ?
O4 Al1 Ba1 59.67(13) 1_655 1_655 ?
O4 Al1 Ba1 127.58(12) 1_655 . ?
O4 Al1 Ba1 120.33(13) 3_666 1_655 ?
O4 Al1 Ba1 120.33(13) 1_655 3_666 ?
O4 Al1 Ba1 52.42(12) 1_655 3_766 ?
O4 Al1 Ba1 127.58(12) 3_666 3_766 ?
O4 Al1 Ba1 52.42(12) 3_666 . ?
O4 Al1 Ba1 59.67(13) 3_666 3_666 ?
O4 Al1 O4 180.0 3_666 1_655 ?
Ba1 Al2 Ba1 180.0 1_656 3_666 ?
F2 Al2 Ba1 41.81(10) . 3_666 ?
F2 Al2 Ba1 138.19(10) . 1_656 ?
F2 Al2 Ba1 41.81(10) 3_767 1_656 ?
F2 Al2 Ba1 138.19(10) 3_767 3_666 ?
F2 Al2 F2 180.0 3_767 . ?
F2 Al2 O2 93.03(16) 3_767 3_667 ?
F2 Al2 O2 86.97(16) 3_767 1_655 ?
F2 Al2 O2 86.97(16) . 3_667 ?
F2 Al2 O2 93.03(16) . 1_655 ?
O3 Al2 Ba1 85.08(13) 3_767 1_656 ?
O3 Al2 Ba1 94.92(13) 3_767 3_666 ?
O3 Al2 Ba1 85.08(13) . 3_666 ?
O3 Al2 Ba1 94.92(13) . 1_656 ?
O3 Al2 F2 89.25(17) 3_767 3_767 ?
O3 Al2 F2 90.75(17) 3_767 . ?
O3 Al2 F2 90.75(17) . 3_767 ?
O3 Al2 F2 89.25(17) . . ?
O3 Al2 O3 180.0 . 3_767 ?
O3 Al2 O2 90.64(18) . 3_667 ?
O3 Al2 O2 90.64(18) 3_767 1_655 ?
O3 Al2 O2 89.36(18) 3_767 3_667 ?
O3 Al2 O2 89.36(18) . 1_655 ?
O2 Al2 Ba1 45.58(12) 3_667 3_666 ?
O2 Al2 Ba1 45.58(12) 1_655 1_656 ?
O2 Al2 Ba1 134.42(12) 3_667 1_656 ?
O2 Al2 Ba1 134.42(12) 1_655 3_666 ?
O2 Al2 O2 180.00(16) 3_667 1_655 ?
Al1 F2 Ba1 112.84(15) . 3_666 ?
Al1 F2 Al2 135.54(19) . . ?
Al2 F2 Ba1 110.84(14) . 3_666 ?
Ba1 F1 Ba1 95.70(11) . 4_676 ?
Al1 F1 Ba1 116.50(16) . . ?
Al1 F1 Ba1 146.63(18) . 4_676 ?
Ba1 O1 Ba1 118.39(15) . 4_576 ?
Ba1 O1 Ba1 127.90(15) 4_676 4_576 ?
Ba1 O1 Ba1 92.41(13) . 4_676 ?
P1 O1 Ba1 109.1(2) . 4_676 ?
P1 O1 Ba1 98.6(2) . 4_576 ?
P1 O1 Ba1 110.3(2) . . ?
P1 O3 Ba1 93.02(18) . 4_676 ?
P1 O3 Al2 146.0(3) . . ?
Al2 O3 Ba1 102.81(16) . 4_676 ?
Ba1 O4 Ba1 126.22(13) 3_666 . ?
P1 O4 Ba1 124.6(2) . 3_666 ?
P1 O4 Ba1 88.66(18) . . ?
P1 O4 Al1 126.6(3) . 1_455 ?
Al1 O4 Ba1 97.68(15) 1_455 3_666 ?
Al1 O4 Ba1 90.64(15) 1_455 . ?
Ba1 O2 Ba1 91.99(12) 4_576 1_556 ?
P1 O2 Ba1 109.1(2) . 1_556 ?
P1 O2 Ba1 99.47(19) . 4_576 ?
P1 O2 Al2 128.7(2) . 1_455 ?
Al2 O2 Ba1 105.69(17) 1_455 1_556 ?
Al2 O2 Ba1 115.91(18) 1_455 4_576 ?

loop_
_geom_bond_atom_site_label_1
_geom_bond_atom_site_label_2
_geom_bond_distance
_geom_bond_site_symmetry_2
_geom_bond_publ_flag
Ba1 P1 3.4320(15) 4_675 ?
Ba1 F2 2.708(3) 3_666 ?
Ba1 F1 2.628(4) . ?
Ba1 F1 2.825(3) 4_575 ?
Ba1 O1 2.807(4) 4_575 ?
Ba1 O1 2.796(4) . ?
Ba1 O1 2.865(4) 4_675 ?
Ba1 O3 3.175(4) 4_575 ?
Ba1 O4 3.305(4) . ?
Ba1 O4 3.016(4) 3_666 ?
Ba1 O2 2.816(4) 1_554 ?
Ba1 O2 2.807(4) 4_675 ?
P1 O1 1.509(4) . ?
P1 O3 1.530(4) . ?
P1 O4 1.527(4) . ?
P1 O2 1.567(4) . ?
Al1 F2 1.853(3) . ?
Al1 F2 1.853(3) 3_766 ?
Al1 F1 1.776(3) . ?
Al1 F1 1.776(3) 3_766 ?
Al1 O4 1.897(4) 3_666 ?
Al1 O4 1.897(4) 1_655 ?
Al2 F2 1.866(3) . ?
Al2 F2 1.866(3) 3_767 ?
Al2 O3 1.853(4) 3_767 ?
Al2 O3 1.853(4) . ?
Al2 O2 1.895(4) 3_667 ?
Al2 O2 1.895(4) 1_655 ?

loop_
_geom_torsion_atom_site_label_1
_geom_torsion_atom_site_label_2
_geom_torsion_atom_site_label_3
_geom_torsion_atom_site_label_4
_geom_torsion
_geom_torsion_site_symmetry_1
_geom_torsion_site_symmetry_2
_geom_torsion_site_symmetry_3
_geom_torsion_site_symmetry_4
_geom_torsion_publ_flag
Ba1 P1 O1 Ba1 -124.7(2) 4_576 . . . ?
Ba1 P1 O1 Ba1 175.89(14) 1_556 . . . ?
Ba1 P1 O1 Ba1 124.7(2) . . . 4_576 ?
Ba1 P1 O1 Ba1 75.79(16) 1_556 . . 4_676 ?
Ba1 P1 O1 Ba1 -135.2(2) 4_676 . . 4_576 ?
Ba1 P1 O1 Ba1 -59.45(13) 1_556 . . 4_576 ?
Ba1 P1 O1 Ba1 135.2(2) 4_576 . . 4_676 ?
Ba1 P1 O1 Ba1 -100.1(2) . . . 4_676 ?
Ba1 P1 O1 Ba1 100.1(2) 4_676 . . . ?
Ba1 P1 O3 Ba1 44.72(15) . . . 4_676 ?
Ba1 P1 O3 Ba1 -65.9(2) 4_576 . . 4_676 ?
Ba1 P1 O3 Ba1 -95.46(10) 1_556 . . 4_676 ?
Ba1 P1 O3 Al2 -73.7(5) . . . . ?
Ba1 P1 O3 Al2 175.7(3) 4_576 . . . ?
Ba1 P1 O3 Al2 146.2(5) 1_556 . . . ?
Ba1 P1 O3 Al2 -118.4(5) 4_676 . . . ?
Ba1 P1 O4 Ba1 -150.22(14) 4_576 . . 3_666 ?
Ba1 P1 O4 Ba1 -59.4(4) 1_556 . . 3_666 ?
Ba1 P1 O4 Ba1 75.20(12) 4_576 . . . ?
Ba1 P1 O4 Ba1 134.6(3) . . . 3_666 ?
Ba1 P1 O4 Ba1 -37.35(18) 4_676 . . . ?
Ba1 P1 O4 Ba1 166.1(2) 1_556 . . . ?
Ba1 P1 O4 Ba1 97.2(2) 4_676 . . 3_666 ?
Ba1 P1 O4 Al1 -89.8(3) . . . 1_455 ?
Ba1 P1 O4 Al1 -127.2(2) 4_676 . . 1_455 ?
Ba1 P1 O4 Al1 76.2(5) 1_556 . . 1_455 ?
Ba1 P1 O4 Al1 -14.6(4) 4_576 . . 1_455 ?
Ba1 P1 O2 Ba1 -95.45(18) 4_576 . . 1_556 ?
Ba1 P1 O2 Ba1 95.45(18) 1_556 . . 4_576 ?
Ba1 P1 O2 Ba1 63.0(2) 4_676 . . 4_576 ?
Ba1 P1 O2 Ba1 -127.92(16) . . . 1_556 ?
Ba1 P1 O2 Ba1 -32.5(3) 4_676 . . 1_556 ?
Ba1 P1 O2 Ba1 -32.5(3) . . . 4_576 ?
Ba1 P1 O2 Al2 134.5(4) 4_576 . . 1_455 ?
Ba1 P1 O2 Al2 102.0(3) . . . 1_455 ?
Ba1 P1 O2 Al2 -162.50(18) 4_676 . . 1_455 ?
Ba1 P1 O2 Al2 -130.0(4) 1_556 . . 1_455 ?
Ba1 Al1 F2 Ba1 83.19(12) . . . 3_666 ?
Ba1 Al1 F2 Ba1 -96.81(12) 3_766 . . 3_666 ?
Ba1 Al1 F2 Ba1 180.000(0) 1_655 . . 3_666 ?
Ba1 Al1 F2 Al2 -85.4(3) . . . . ?
Ba1 Al1 F2 Al2 -168.6(4) 3_666 . . . ?
Ba1 Al1 F2 Al2 11.4(4) 1_655 . . . ?
Ba1 Al1 F2 Al2 94.6(3) 3_766 . . . ?
Ba1 Al1 F1 Ba1 89.4(3) 3_666 . . 4_676 ?
Ba1 Al1 F1 Ba1 163.5(4) . . . 4_676 ?
Ba1 Al1 F1 Ba1 -74.03(16) 3_666 . . . ?
Ba1 Al1 F1 Ba1 105.97(16) 1_655 . . . ?
Ba1 Al1 F1 Ba1 -90.6(3) 1_655 . . 4_676 ?
Ba1 Al1 F1 Ba1 -16.5(4) 3_766 . . 4_676 ?
Ba1 Al1 F1 Ba1 180.001(1) 3_766 . . . ?
Ba1 Al2 F2 Ba1 180.000(0) 1_656 . . 3_666 ?
Ba1 Al2 F2 Al1 168.8(4) 3_666 . . . ?
Ba1 Al2 F2 Al1 -11.2(4) 1_656 . . . ?
Ba1 Al2 O3 Ba1 -132.55(11) 3_666 . . 4_676 ?
Ba1 Al2 O3 Ba1 47.45(11) 1_656 . . 4_676 ?
Ba1 Al2 O3 P1 -16.8(5) 3_666 . . . ?
Ba1 Al2 O3 P1 163.2(5) 1_656 . . . ?
F2 Al1 F1 Ba1 -127.4(3) 3_766 . . 4_676 ?
F2 Al1 F1 Ba1 52.6(3) . . . 4_676 ?
F2 Al1 F1 Ba1 -110.85(17) . . . . ?
F2 Al1 F1 Ba1 69.15(17) 3_766 . . . ?
F2 Al2 O3 Ba1 -90.88(15) . . . 4_676 ?
F2 Al2 O3 Ba1 89.12(15) 3_767 . . 4_676 ?
F2 Al2 O3 P1 24.8(5) . . . . ?
F2 Al2 O3 P1 -155.2(5) 3_767 . . . ?
F1 Al1 F2 Ba1 -60.00(17) 3_766 . . 3_666 ?
F1 Al1 F2 Ba1 120.00(17) . . . 3_666 ?
F1 Al1 F2 Al2 131.4(3) 3_766 . . . ?
F1 Al1 F2 Al2 -48.6(3) . . . . ?
O1 P1 O3 Ba1 -5.4(2) . . . 4_676 ?
O1 P1 O3 Al2 -123.8(5) . . . . ?
O1 P1 O4 Ba1 14.6(2) . . . . ?
O1 P1 O4 Ba1 149.2(2) . . . 3_666 ?
O1 P1 O4 Al1 -75.2(4) . . . 1_455 ?
O1 P1 O2 Ba1 12.9(3) . . . 4_576 ?
O1 P1 O2 Ba1 -82.6(2) . . . 1_556 ?
O1 P1 O2 Al2 147.4(3) . . . 1_455 ?
O3 P1 O1 Ba1 106.6(2) . . . . ?
O3 P1 O1 Ba1 -128.7(2) . . . 4_576 ?
O3 P1 O1 Ba1 6.5(3) . . . 4_676 ?
O3 P1 O4 Ba1 -108.2(2) . . . . ?
O3 P1 O4 Ba1 26.4(3) . . . 3_666 ?
O3 P1 O4 Al1 162.0(3) . . . 1_455 ?
O3 P1 O2 Ba1 34.8(3) . . . 1_556 ?
O3 P1 O2 Ba1 130.27(19) . . . 4_576 ?
O3 P1 O2 Al2 -95.2(3) . . . 1_455 ?
O3 Al2 F2 Ba1 96.54(17) 3_767 . . 3_666 ?
O3 Al2 F2 Ba1 -83.46(17) . . . 3_666 ?
O3 Al2 F2 Al1 -94.7(3) 3_767 . . . ?
O3 Al2 F2 Al1 85.3(3) . . . . ?
O4 P1 O1 Ba1 -118.6(2) . . . 4_676 ?
O4 P1 O1 Ba1 -18.5(3) . . . . ?
O4 P1 O1 Ba1 106.1(2) . . . 4_576 ?
O4 P1 O3 Ba1 118.3(2) . . . 4_676 ?
O4 P1 O3 Al2 -0.1(6) . . . . ?
O4 P1 O2 Ba1 157.3(2) . . . 1_556 ?
O4 P1 O2 Ba1 -107.2(2) . . . 4_576 ?
O4 P1 O2 Al2 27.3(4) . . . 1_455 ?
O4 Al1 F2 Ba1 30.91(17) 3_666 . . 3_666 ?
O4 Al1 F2 Ba1 -149.09(17) 1_655 . . 3_666 ?
O4 Al1 F2 Al2 42.3(3) 1_655 . . . ?
O4 Al1 F2 Al2 -137.7(3) 3_666 . . . ?
O4 Al1 F1 Ba1 -33.4(3) 1_655 . . 4_676 ?
O4 Al1 F1 Ba1 146.6(3) 3_666 . . 4_676 ?
O4 Al1 F1 Ba1 -16.86(18) 3_666 . . . ?
O4 Al1 F1 Ba1 163.14(18) 1_655 . . . ?
O2 P1 O1 Ba1 122.7(2) . . . 4_676 ?
O2 P1 O1 Ba1 -137.2(2) . . . . ?
O2 P1 O1 Ba1 -12.6(2) . . . 4_576 ?
O2 P1 O3 Ba1 -122.17(19) . . . 4_676 ?
O2 P1 O3 Al2 119.5(5) . . . . ?
O2 P1 O4 Ba1 133.02(18) . . . . ?
O2 P1 O4 Ba1 -92.4(3) . . . 3_666 ?
O2 P1 O4 Al1 43.2(4) . . . 1_455 ?
O2 Al2 F2 Ba1 7.22(17) 3_667 . . 3_666 ?
O2 Al2 F2 Ba1 -172.78(17) 1_655 . . 3_666 ?
O2 Al2 F2 Al1 -4.0(3) 1_655 . . . ?
O2 Al2 F2 Al1 176.0(3) 3_667 . . . ?
O2 Al2 O3 Ba1 2.16(16) 1_655 . . 4_676 ?
O2 Al2 O3 Ba1 -177.84(16) 3_667 . . 4_676 ?
O2 Al2 O3 P1 -62.1(5) 3_667 . . . ?
O2 Al2 O3 P1 117.9(5) 1_655 . . . ?
